data_4518141
loop_
_publ_author_name
'Shang, Xiaobo'
'Song, Inho'
'Lee, Jeong Hyeon'
'Choi, Wanuk'
'Ahn, Jaeyong'
'Ohtsu, Hiroyoshi'
'Kim, Jin Chul'
'Koo, Jin Young'
'Kwak, Sang Kyu'
'Oh, Joon Hak'

_publ_section_title
;
 Surface-Doped Quasi-2D Chiral Organic Single Crystals for Chiroptical
 Sensing
;
_journal_name_full 'ACS Nano'
_journal_paper_doi 10.1021/acsnano.0c07012
_journal_year 2020
_chemical_absolute_configuration rmad
_chemical_formula_moiety 'C40 H22 Cl6.75 N2 O4, C1 H1 Cl2.75'
_chemical_formula_sum 'C41 H23 Cl6.75 N2 O4'
_chemical_formula_weight 846.90
_space_group_crystal_system monoclinic
_space_group_IT_number 4
_space_group_name_Hall 'P 2yb'
_space_group_name_H-M_alt 'P 1 21 1'
_atom_sites_solution_hydrogens geom
_atom_sites_solution_primary direct
_atom_sites_solution_secondary difmap
_audit_creation_method SHELXL-2014
_audit_update_record
;
2017-07-14 deposited with the CCDC.	2020-04-16 downloaded from the CCDC.
;
_cell_angle_alpha 90
_cell_angle_beta 118.92(3)
_cell_angle_gamma 90
_cell_formula_units_Z 4
_cell_length_a 11.486(2)
_cell_length_b 30.043(6)
_cell_length_c 11.821(2)
_cell_measurement_reflns_used 192602
_cell_measurement_temperature 100(2)
_cell_measurement_theta_max 29.035
_cell_measurement_theta_min 0.781
_cell_volume 3570.4(15)
_computing_cell_refinement 'HKL3000sm (Otwinowski & Minor, 1997)'
_computing_data_collection 'PAL BL6D Program'
_computing_data_reduction 'HKL3000sm (Otwinowski & Minor, 1997)'
_computing_molecular_graphics Mercury
_computing_publication_material WinGX
_computing_structure_refinement 'SHELXL-2014 (Sheldrick, 2014)'
_computing_structure_solution 'SHELXL-2014 (Sheldrick, 2014)'
_diffrn_ambient_temperature 100(2)
_diffrn_measured_fraction_theta_full 0.970
_diffrn_measured_fraction_theta_max 0.951
_diffrn_measurement_device_type 'MX225-HS CCD area detector'
_diffrn_measurement_method 'omega scan'
_diffrn_radiation_type synchrotron
_diffrn_radiation_wavelength 0.66002
_diffrn_reflns_av_R_equivalents 0.0311
_diffrn_reflns_av_unetI/netI 0.0441
_diffrn_reflns_Laue_measured_fraction_full 0.970
_diffrn_reflns_Laue_measured_fraction_max 0.951
_diffrn_reflns_limit_h_max 16
_diffrn_reflns_limit_h_min -16
_diffrn_reflns_limit_k_max 44
_diffrn_reflns_limit_k_min -44
_diffrn_reflns_limit_l_max 17
_diffrn_reflns_limit_l_min -17
_diffrn_reflns_number 43443
_diffrn_reflns_point_group_measured_fraction_full 0.972
_diffrn_reflns_point_group_measured_fraction_max 0.953
_diffrn_reflns_theta_full 23.329
_diffrn_reflns_theta_max 29.035
_diffrn_reflns_theta_min 1.828
_exptl_absorpt_coefficient_mu 0.422
_exptl_absorpt_correction_T_max 1
_exptl_absorpt_correction_T_min 0.761
_exptl_absorpt_correction_type empirical
_exptl_crystal_colour Brown
_exptl_crystal_density_diffrn 1.576
_exptl_crystal_density_method 'not measured'
_exptl_crystal_description Plate
_exptl_crystal_F_000 1719
_exptl_crystal_size_max 0.400
_exptl_crystal_size_mid 0.200
_exptl_crystal_size_min 0.030
_refine_diff_density_max 0.619
_refine_diff_density_min -0.858
_refine_diff_density_rms 0.097
_refine_ls_abs_structure_details
;
 Refined as an inversion twin.
;
_refine_ls_abs_structure_Flack 0.00(4)
_refine_ls_extinction_method none
_refine_ls_goodness_of_fit_ref 1.065
_refine_ls_hydrogen_treatment constr
_refine_ls_matrix_type full
_refine_ls_number_parameters 976
_refine_ls_number_reflns 22678
_refine_ls_number_restraints 931
_refine_ls_restrained_S_all 1.044
_refine_ls_R_factor_all 0.0452
_refine_ls_R_factor_gt 0.0433
_refine_ls_shift/su_max 0.001
_refine_ls_shift/su_mean 0.000
_refine_ls_structure_factor_coef Fsqd
_refine_ls_weighting_details 'w=1/[\s^2^(Fo^2^)+(0.0823P)^2^] where P=(Fo^2^+2Fc^2^)/3'
_refine_ls_weighting_scheme calc
_refine_ls_wR_factor_gt 0.1136
_refine_ls_wR_factor_ref 0.1152
_reflns_Friedel_coverage 0.972
_reflns_Friedel_fraction_full 0.975
_reflns_Friedel_fraction_max 0.956
_reflns_number_gt 21501
_reflns_number_total 22678
_reflns_threshold_expression 'I > 2\s(I)'
_cod_data_source_file nn0c07012_si_002.cif
_cod_data_source_block shelxl
_cod_depositor_comments
;
The following automatic conversions were performed:

data item '_atom_sites_solution_secondary' value 'diffmap' was
changed to 'difmap'.

Automatic conversion script
Id: cif_fix_values 7556 2019-12-06 15:28:31Z antanas 
;
_cod_original_sg_symbol_H-M 'P 21'
_cod_database_code 4518141
_shelx_space_group_comment
;
The symmetry employed for this shelxl refinement is uniquely defined
by the following loop, which should always be used as a source of
symmetry information in preference to the above space-group names.
They are only intended as comments.
;
_shelx_estimated_absorpt_t_min 0.849
_shelx_estimated_absorpt_t_max 0.987
_shelxl_version_number 2014-3

loop_
_space_group_symop_operation_xyz
'x, y, z'
'-x, y+1/2, -z'

loop_
_atom_site_label
_atom_site_type_symbol
_atom_site_fract_x
_atom_site_fract_y
_atom_site_fract_z
_atom_site_U_iso_or_equiv
_atom_site_adp_type
_atom_site_occupancy
_atom_site_site_symmetry_order
_atom_site_calc_flag
_atom_site_refinement_flags_posn
_atom_site_refinement_flags_adp
_atom_site_refinement_flags_occupancy
_atom_site_disorder_assembly
_atom_site_disorder_group
C1S C 0.5242(4) 0.50631(11) 0.8895(3) 0.0293(6) Uani 0.955(3) 1 d . . P . .
H1S H 0.5576 0.4814 0.9536 0.035 Uiso 0.955(3) 1 calc R U P . .
C2S C 1.0014(4) 0.52800(11) 0.6558(3) 0.0302(6) Uani 0.940(3) 1 d . . P . .
H2S H 1.0530 0.5299 0.7522 0.036 Uiso 0.940(3) 1 calc R U P . .
Cl1S Cl 0.47793(10) 0.55112(3) 0.95602(8) 0.0343(2) Uani 0.955(3) 1 d . . P . .
Cl2S Cl 0.38442(10) 0.48768(3) 0.74809(9) 0.0388(2) Uani 0.955(3) 1 d . . P . .
Cl3S Cl 0.65181(10) 0.52256(3) 0.85566(9) 0.0376(2) Uani 0.955(3) 1 d . . P . .
Cl4S Cl 0.83401(10) 0.53929(3) 0.60599(9) 0.0370(2) Uani 0.940(3) 1 d . . P . .
Cl5S Cl 1.02141(11) 0.47434(3) 0.60800(11) 0.0408(2) Uani 0.940(3) 1 d . . P . .
Cl6S Cl 1.06549(12) 0.56744(3) 0.58988(11) 0.0403(2) Uani 0.940(3) 1 d . . P . .
C1 C 1.1232(3) 0.35881(9) 1.0002(2) 0.0193(4) Uani 1 1 d . U . . .
C2 C 0.9967(3) 0.33436(9) 0.9275(2) 0.0186(4) Uani 1 1 d . U . . .
C3 C 0.9934(3) 0.28913(9) 0.9451(2) 0.0191(4) Uani 1 1 d . U . . .
H3 H 1.0731 0.2734 0.9985 0.023 Uiso 1 1 calc R U . . .
C4 C 0.8713(3) 0.26652(9) 0.8835(2) 0.0193(4) Uani 1 1 d . U . . .
C5 C 0.7517(3) 0.28833(8) 0.8051(2) 0.0181(4) Uani 1 1 d . U . . .
C6 C 0.6175(3) 0.26965(8) 0.7529(2) 0.0181(4) Uani 1 1 d . U . . .
C7 C 0.5736(3) 0.23949(9) 0.8140(2) 0.0187(4) Uani 1 1 d . U . . .
C8 C 0.4494(3) 0.21818(9) 0.7473(2) 0.0192(4) Uani 1 1 d . U . . .
H8 H 0.4219 0.1979 0.7914 0.023 Uiso 1 1 calc R U . . .
C9 C 0.3678(3) 0.22685(9) 0.6182(2) 0.0186(4) Uani 1 1 d . U . . .
C10 C 0.2444(3) 0.20055(9) 0.5456(2) 0.0200(4) Uani 1 1 d . U . . .
C11 C 0.1879(3) 0.24649(9) 0.3513(2) 0.0200(4) Uani 1 1 d . U . . .
C12 C 0.3151(3) 0.27122(9) 0.4254(2) 0.0185(4) Uani 1 1 d . U . . .
C13 C 0.3519(3) 0.30314(9) 0.3651(2) 0.0191(4) Uani 1 1 d . U . . .
H13 H 0.3006 0.3077 0.2745 0.023 Uiso 1 1 calc R U . . .
C14 C 0.4660(3) 0.32886(9) 0.4389(2) 0.0184(4) Uani 1 1 d . U . . .
C15 C 0.5440(3) 0.32413(8) 0.5730(2) 0.0173(4) Uani 1 1 d . U . . .
C16 C 0.6501(3) 0.35389(9) 0.6612(2) 0.0187(4) Uani 1 1 d . U . . .
C17 C 0.6551(3) 0.40010(9) 0.6543(2) 0.0189(4) Uani 1 1 d . U . . .
C18 C 0.7691(3) 0.42496(9) 0.7338(2) 0.0195(4) Uani 1 1 d . U . . .
H18 H 0.7677 0.4565 0.7276 0.023 Uiso 1 1 calc R U . . .
C19 C 0.8830(3) 0.40321(9) 0.8210(2) 0.0191(4) Uani 1 1 d . U . . .
C20 C 1.0059(3) 0.42915(9) 0.9008(2) 0.0203(4) Uani 1 1 d . U . . .
C21 C 0.8805(3) 0.35706(9) 0.8391(2) 0.0183(4) Uani 1 1 d . U . . .
C22 C 0.7605(3) 0.33304(8) 0.7690(2) 0.0177(4) Uani 1 1 d . U . . .
C23 C 0.5204(3) 0.28510(8) 0.6276(2) 0.0178(4) Uani 1 1 d . U . . .
C24 C 0.4004(3) 0.26102(9) 0.5570(2) 0.0180(4) Uani 1 1 d . U . . .
C25 C 1.3015(3) 0.45398(12) 1.0000(3) 0.0299(6) Uani 1 1 d . U . . .
H25A H 1.3820 0.4701 1.0604 0.045 Uiso 1 1 calc R U . . .
H25B H 1.3239 0.4320 0.9523 0.045 Uiso 1 1 calc R U . . .
H25C H 1.2363 0.4751 0.9390 0.045 Uiso 1 1 calc R U . . .
C26 C 1.2426(3) 0.43035(10) 1.0749(2) 0.0221(5) Uani 1 1 d . U . . .
H26 H 1.3095 0.4073 1.1283 0.027 Uiso 1 1 calc R U . . .
C27 C 1.2207(3) 0.45834(9) 1.1700(2) 0.0213(5) Uani 1 1 d . U . . .
C28 C 1.2225(3) 0.43733(9) 1.2757(3) 0.0225(5) Uani 1 1 d . U . . .
H28 H 1.2373 0.4061 1.2864 0.027 Uiso 1 1 calc R U . . .
C29 C 1.2029(3) 0.46105(10) 1.3657(3) 0.0254(5) Uani 1 1 d . U . . .
H29 H 1.2038 0.4461 1.4369 0.030 Uiso 1 1 calc R U . . .
C30 C 1.1820(3) 0.50680(11) 1.3519(3) 0.0271(5) Uani 1 1 d . U . . .
H30 H 1.1683 0.5232 1.4131 0.033 Uiso 1 1 calc R U . . .
C31 C 1.1815(3) 0.52809(10) 1.2479(3) 0.0302(6) Uani 1 1 d . U . . .
H31 H 1.1686 0.5594 1.2387 0.036 Uiso 1 1 calc R U . . .
C32 C 1.1995(3) 0.50417(10) 1.1568(3) 0.0272(6) Uani 1 1 d . U . . .
H32 H 1.1973 0.5192 1.0851 0.033 Uiso 1 1 calc R U . . .
C33 C -0.0865(3) 0.21832(12) 0.3013(3) 0.0296(6) Uani 1 1 d . U . . .
H33A H -0.1685 0.2009 0.2553 0.044 Uiso 1 1 calc R U . . .
H33B H -0.0847 0.2328 0.3764 0.044 Uiso 1 1 calc R U . . .
H33C H -0.0833 0.2410 0.2433 0.044 Uiso 1 1 calc R U . . .
C34 C 0.0338(3) 0.18741(10) 0.3465(2) 0.0234(5) Uani 1 1 d . U . . .
H34 H 0.0303 0.1671 0.4118 0.028 Uiso 1 1 calc R U . . .
C35 C 0.0339(3) 0.15738(10) 0.2431(3) 0.0249(5) Uani 1 1 d . U . . .
C36 C 0.1507(4) 0.14491(11) 0.2444(3) 0.0306(6) Uani 1 1 d . U . . .
H36 H 0.2329 0.1567 0.3090 0.037 Uiso 1 1 calc R U . . .
C37 C 0.1500(5) 0.11549(12) 0.1531(4) 0.0384(8) Uani 1 1 d . U . . .
H37 H 0.2311 0.1078 0.1550 0.046 Uiso 1 1 calc R U . . .
C38 C 0.0311(5) 0.09734(12) 0.0593(4) 0.0433(9) Uani 1 1 d . U . . .
H38 H 0.0301 0.0771 -0.0029 0.052 Uiso 1 1 calc R U . . .
C39 C -0.0860(4) 0.10916(12) 0.0581(3) 0.0409(9) Uani 1 1 d . U . . .
H39 H -0.1680 0.0969 -0.0054 0.049 Uiso 1 1 calc R U . . .
C40 C -0.0846(4) 0.13888(11) 0.1490(3) 0.0333(7) Uani 1 1 d . U . . .
H40 H -0.1658 0.1467 0.1468 0.040 Uiso 1 1 calc R U . . .
C41 C 0.6509(3) 0.32294(9) 1.1638(2) 0.0204(4) Uani 1 1 d . U . . .
C42 C 0.5208(3) 0.30153(9) 1.0846(2) 0.0188(4) Uani 1 1 d . U . . .
C43 C 0.4795(3) 0.26852(9) 1.1378(2) 0.0197(4) Uani 1 1 d . U . . .
H43 H 0.5286 0.2622 1.2276 0.024 Uiso 1 1 calc R U . . .
C44 C 0.3646(3) 0.24433(8) 1.0584(2) 0.0188(4) Uani 1 1 d . U . . .
C45 C 0.2916(3) 0.25154(8) 0.9251(2) 0.0173(4) Uani 1 1 d . U . . .
C46 C 0.1874(3) 0.22270(8) 0.8308(2) 0.0176(4) Uani 1 1 d . U . . .
C47 C 0.1825(3) 0.17619(8) 0.8330(2) 0.0186(4) Uani 1 1 d . U . . .
C48 C 0.0700(3) 0.15213(8) 0.7489(2) 0.0189(4) Uani 1 1 d . U . . .
H48 H 0.0710 0.1205 0.7513 0.023 Uiso 1 1 calc R U . . .
C49 C -0.0430(3) 0.17460(8) 0.6623(2) 0.0183(4) Uani 1 1 d . U . . .
C50 C -0.1657(3) 0.14945(9) 0.5783(2) 0.0194(4) Uani 1 1 d . U . . .
C51 C -0.2842(3) 0.22091(9) 0.4955(2) 0.0190(4) Uani 1 1 d . U . . .
C52 C -0.1553(3) 0.24458(9) 0.5643(2) 0.0181(4) Uani 1 1 d . U . . .
C53 C -0.1509(3) 0.28995(9) 0.5519(2) 0.0193(4) Uani 1 1 d . U . . .
H53 H -0.2304 0.3062 0.5017 0.023 Uiso 1 1 calc R U . . .
C54 C -0.0279(3) 0.31204(8) 0.6140(2) 0.0183(4) Uani 1 1 d . U . . .
C55 C 0.0914(3) 0.28998(8) 0.6928(2) 0.0176(4) Uani 1 1 d . U . . .
C56 C 0.2263(3) 0.30874(8) 0.7529(2) 0.0187(4) Uani 1 1 d . U . . .
C57 C 0.2744(3) 0.34088(9) 0.7007(2) 0.0188(4) Uani 1 1 d . U . . .
C58 C 0.3978(3) 0.36197(9) 0.7749(2) 0.0206(4) Uani 1 1 d . U . . .
H58 H 0.4269 0.3841 0.7369 0.025 Uiso 1 1 calc R U . . .
C59 C 0.4764(3) 0.35050(9) 0.9028(2) 0.0195(4) Uani 1 1 d . U . . .
C60 C 0.6032(3) 0.37450(9) 0.9831(2) 0.0206(4) Uani 1 1 d . U . . .
C61 C 0.4384(3) 0.31480(8) 0.9552(2) 0.0177(4) Uani 1 1 d . U . . .
C62 C 0.3188(3) 0.29177(8) 0.8781(2) 0.0173(4) Uani 1 1 d . U . . .
C63 C 0.0802(3) 0.24450(8) 0.7235(2) 0.0173(4) Uani 1 1 d . U . . .
C64 C -0.0395(3) 0.22116(8) 0.6492(2) 0.0175(4) Uani 1 1 d . U . . .
C65 C 0.9110(3) 0.37159(11) 1.1467(3) 0.0300(6) Uani 1 1 d . U . . .
H65A H 0.9954 0.3867 1.2022 0.045 Uiso 1 1 calc R U . . .
H65B H 0.9257 0.3394 1.1504 0.045 Uiso 1 1 calc R U . . .
H65C H 0.8760 0.3819 1.0574 0.045 Uiso 1 1 calc R U . . .
C66 C 0.8119(3) 0.38216(10) 1.1930(2) 0.0225(5) Uani 1 1 d . U . . .
H66 H 0.8484 0.3683 1.2805 0.027 Uiso 1 1 calc R U . . .
C67 C 0.7915(3) 0.43117(10) 1.2105(2) 0.0215(5) Uani 1 1 d . U . . .
C68 C 0.7141(4) 0.44164(12) 1.2680(4) 0.0345(7) Uani 1 1 d . U . . .
H68 H 0.6735 0.4184 1.2910 0.041 Uiso 1 1 calc R U . . .
C69 C 0.6953(5) 0.48561(13) 1.2922(4) 0.0409(8) Uani 1 1 d . U . . .
H69 H 0.6407 0.4923 1.3298 0.049 Uiso 1 1 calc R U . . .
C70 C 0.7564(4) 0.51962(12) 1.2614(3) 0.0358(7) Uani 1 1 d . U . . .
H70 H 0.7459 0.5496 1.2801 0.043 Uiso 1 1 calc R U . . .
C71 C 0.8325(4) 0.50967(11) 1.2037(4) 0.0346(7) Uani 1 1 d . U . . .
H71 H 0.8735 0.5330 1.1813 0.042 Uiso 1 1 calc R U . . .
C72 C 0.8498(3) 0.46536(11) 1.1777(3) 0.0295(6) Uani 1 1 d . U . . .
H72 H 0.9020 0.4588 1.1373 0.035 Uiso 1 1 calc R U . . .
C73 C -0.4127(3) 0.12599(11) 0.3133(3) 0.0286(6) Uani 1 1 d . U . . .
H73A H -0.4974 0.1102 0.2658 0.043 Uiso 1 1 calc R U . . .
H73B H -0.4038 0.1477 0.2561 0.043 Uiso 1 1 calc R U . . .
H73C H -0.3392 0.1046 0.3441 0.043 Uiso 1 1 calc R U . . .
C74 C -0.4090(3) 0.15019(9) 0.4288(2) 0.0228(5) Uani 1 1 d . U . . .
H74 H -0.4807 0.1732 0.3927 0.027 Uiso 1 1 calc R U . . .
C75 C -0.4354(3) 0.12177(9) 0.5204(3) 0.0235(5) Uani 1 1 d . U . . .
C76 C -0.4167(3) 0.14049(10) 0.6363(3) 0.0277(5) Uani 1 1 d . U . . .
H76 H -0.3874 0.1705 0.6560 0.033 Uiso 1 1 calc R U . . .
C77 C -0.4401(4) 0.11618(11) 0.7227(3) 0.0303(6) Uani 1 1 d . U . . .
H77 H -0.4251 0.1293 0.8018 0.036 Uiso 1 1 calc R U . . .
C78 C -0.4857(4) 0.07239(12) 0.6936(4) 0.0338(6) Uani 1 1 d . U . . .
H78 H -0.5033 0.0557 0.7519 0.041 Uiso 1 1 calc R U . . .
C79 C -0.5052(4) 0.05346(12) 0.5786(4) 0.0339(6) Uani 1 1 d . U . . .
H79 H -0.5354 0.0236 0.5587 0.041 Uiso 1 1 calc R U . . .
C80 C -0.4808(3) 0.07792(11) 0.4922(3) 0.0289(6) Uani 1 1 d . U . . .
H80 H -0.4952 0.0647 0.4135 0.035 Uiso 1 1 calc R U . . .
N1 N 1.1189(2) 0.40513(8) 0.9875(2) 0.0207(4) Uani 1 1 d . U . . .
N2 N 0.1600(2) 0.21267(8) 0.4168(2) 0.0208(4) Uani 1 1 d . U . . .
N3 N 0.6820(2) 0.35965(8) 1.1102(2) 0.0209(4) Uani 1 1 d . U . . .
N4 N -0.2810(2) 0.17450(8) 0.5025(2) 0.0207(4) Uani 1 1 d . U . . .
O1 O 1.2272(2) 0.33944(7) 1.07021(19) 0.0234(4) Uani 1 1 d . U . . .
O2 O 1.0096(2) 0.46954(7) 0.8924(2) 0.0265(4) Uani 1 1 d . U . . .
O3 O 0.2170(2) 0.16997(8) 0.59623(19) 0.0257(4) Uani 1 1 d . U . . .
O4 O 0.1108(2) 0.25481(7) 0.23886(18) 0.0234(4) Uani 1 1 d . U . . .
O5 O 0.7292(2) 0.30940(8) 1.27139(19) 0.0252(4) Uani 1 1 d . U . . .
O6 O 0.6392(2) 0.40547(8) 0.9399(2) 0.0264(4) Uani 1 1 d . U . . .
O7 O -0.1693(2) 0.10915(7) 0.5754(2) 0.0236(4) Uani 1 1 d . U . . .
O8 O -0.3891(2) 0.24095(7) 0.43466(19) 0.0233(4) Uani 1 1 d . U . . .
Cl1 Cl 0.88100(7) 0.20914(2) 0.90123(6) 0.02083(11) Uani 1 1 d . . . . .
Cl2 Cl 0.51415(6) 0.43059(2) 0.55475(6) 0.02237(12) Uani 1 1 d . . . . .
Cl3 Cl 0.66412(7) 0.22855(2) 0.97722(5) 0.02165(12) Uani 1 1 d . . . . .
Cl4 Cl 0.51582(7) 0.36420(2) 0.35487(5) 0.02077(12) Uani 1 1 d . . . . .
Cl5 Cl 0.30744(7) 0.20767(2) 1.13322(5) 0.02148(12) Uani 1 1 d . . . . .
Cl6 Cl 0.19247(7) 0.35352(2) 0.53748(5) 0.02183(12) Uani 1 1 d . . . . .
Cl7 Cl 0.32134(7) 0.14463(2) 0.93190(6) 0.02140(12) Uani 1 1 d . . . . .
Cl8 Cl -0.03678(7) 0.36932(2) 0.59730(6) 0.02182(12) Uani 1 1 d . . . . .

loop_
_atom_site_aniso_label
_atom_site_aniso_U_11
_atom_site_aniso_U_22
_atom_site_aniso_U_33
_atom_site_aniso_U_23
_atom_site_aniso_U_13
_atom_site_aniso_U_12
C1S 0.0430(17) 0.0238(13) 0.0215(14) 0.0026(11) 0.0161(12) -0.0023(12)
C2S 0.0507(19) 0.0200(13) 0.0235(14) -0.0013(11) 0.0208(13) -0.0054(12)
Cl1S 0.0534(5) 0.0258(4) 0.0250(4) -0.0037(3) 0.0201(3) -0.0064(3)
Cl2S 0.0488(5) 0.0366(4) 0.0270(4) -0.0095(3) 0.0151(3) -0.0058(3)
Cl3S 0.0460(5) 0.0365(4) 0.0336(4) 0.0088(3) 0.0218(3) 0.0003(3)
Cl4S 0.0486(5) 0.0344(4) 0.0324(4) -0.0024(3) 0.0231(4) 0.0012(3)
Cl5S 0.0522(5) 0.0191(3) 0.0523(6) -0.0013(3) 0.0262(4) -0.0009(3)
Cl6S 0.0653(6) 0.0217(3) 0.0496(6) -0.0006(3) 0.0401(5) -0.0052(3)
C1 0.0302(11) 0.0209(11) 0.0062(9) -0.0006(8) 0.0084(8) 0.0020(9)
C2 0.0320(12) 0.0175(10) 0.0061(9) -0.0005(7) 0.0090(8) 0.0011(8)
C3 0.0301(12) 0.0186(10) 0.0088(9) 0.0006(8) 0.0095(8) 0.0019(9)
C4 0.0341(12) 0.0165(10) 0.0056(9) 0.0010(7) 0.0081(8) 0.0015(9)
C5 0.0327(11) 0.0164(10) 0.0045(8) -0.0010(7) 0.0085(8) 0.0013(8)
C6 0.0321(12) 0.0162(10) 0.0051(8) -0.0004(7) 0.0082(8) 0.0024(8)
C7 0.0302(12) 0.0192(10) 0.0050(9) 0.0008(7) 0.0070(8) 0.0023(8)
C8 0.0315(12) 0.0200(10) 0.0077(9) 0.0014(8) 0.0108(8) 0.0001(9)
C9 0.0318(12) 0.0182(10) 0.0070(9) -0.0006(8) 0.0102(8) -0.0004(9)
C10 0.0326(12) 0.0213(11) 0.0073(9) -0.0006(8) 0.0104(8) -0.0009(9)
C11 0.0308(12) 0.0209(11) 0.0079(9) -0.0007(8) 0.0091(8) -0.0004(9)
C12 0.0296(11) 0.0196(11) 0.0062(9) -0.0001(7) 0.0086(8) 0.0011(8)
C13 0.0293(12) 0.0206(11) 0.0059(9) 0.0005(8) 0.0073(8) 0.0004(8)
C14 0.0303(11) 0.0181(10) 0.0055(9) 0.0020(7) 0.0078(8) 0.0014(8)
C15 0.0285(11) 0.0164(10) 0.0061(8) 0.0007(7) 0.0077(8) 0.0012(8)
C16 0.0306(11) 0.0173(10) 0.0082(9) 0.0007(7) 0.0094(8) 0.0022(8)
C17 0.0279(11) 0.0183(10) 0.0074(9) 0.0012(7) 0.0060(8) 0.0032(8)
C18 0.0302(12) 0.0177(10) 0.0072(9) -0.0002(7) 0.0063(8) -0.0002(8)
C19 0.0312(12) 0.0177(10) 0.0069(9) -0.0007(7) 0.0081(8) -0.0003(8)
C20 0.0316(12) 0.0175(11) 0.0095(9) 0.0000(8) 0.0080(8) 0.0006(9)
C21 0.0319(12) 0.0170(10) 0.0051(8) -0.0002(7) 0.0082(8) 0.0010(8)
C22 0.0304(11) 0.0157(10) 0.0063(9) 0.0002(7) 0.0083(8) 0.0017(8)
C23 0.0303(11) 0.0175(10) 0.0051(8) -0.0009(7) 0.0081(8) -0.0002(8)
C24 0.0302(11) 0.0171(10) 0.0055(9) -0.0002(7) 0.0076(8) 0.0005(8)
C25 0.0363(15) 0.0331(15) 0.0232(13) 0.0008(11) 0.0167(11) -0.0048(12)
C26 0.0293(12) 0.0211(11) 0.0115(10) -0.0013(8) 0.0063(8) -0.0023(9)
C27 0.0296(12) 0.0187(11) 0.0100(10) -0.0010(8) 0.0051(8) -0.0017(9)
C28 0.0293(12) 0.0192(11) 0.0160(11) 0.0011(9) 0.0086(9) -0.0002(9)
C29 0.0329(13) 0.0263(13) 0.0150(11) 0.0016(9) 0.0101(10) 0.0015(10)
C30 0.0359(14) 0.0240(12) 0.0176(11) -0.0036(10) 0.0099(10) -0.0005(10)
C31 0.0465(16) 0.0177(11) 0.0202(13) -0.0007(9) 0.0110(11) 0.0014(11)
C32 0.0445(16) 0.0188(11) 0.0138(11) 0.0015(9) 0.0105(10) -0.0020(10)
C33 0.0343(14) 0.0380(16) 0.0149(11) -0.0046(11) 0.0107(10) -0.0014(11)
C34 0.0330(13) 0.0271(13) 0.0095(10) -0.0005(9) 0.0097(9) -0.0052(10)
C35 0.0403(14) 0.0196(11) 0.0120(10) 0.0022(8) 0.0105(10) -0.0043(10)
C36 0.0477(17) 0.0235(13) 0.0279(14) -0.0066(11) 0.0239(13) -0.0090(12)
C37 0.062(2) 0.0245(14) 0.0412(19) -0.0086(13) 0.0351(18) -0.0082(14)
C38 0.077(3) 0.0245(15) 0.0252(15) -0.0078(12) 0.0226(17) -0.0034(16)
C39 0.057(2) 0.0230(14) 0.0210(14) -0.0051(11) 0.0019(13) -0.0032(14)
C40 0.0437(16) 0.0234(13) 0.0195(13) -0.0017(10) 0.0048(11) -0.0028(11)
C41 0.0330(12) 0.0199(11) 0.0108(10) -0.0006(8) 0.0125(9) 0.0009(9)
C42 0.0313(12) 0.0177(10) 0.0088(9) -0.0002(8) 0.0106(8) 0.0004(8)
C43 0.0313(12) 0.0205(11) 0.0075(9) 0.0015(8) 0.0095(8) 0.0015(9)
C44 0.0316(12) 0.0168(10) 0.0076(9) 0.0025(7) 0.0093(8) 0.0024(8)
C45 0.0309(11) 0.0146(10) 0.0071(9) 0.0015(7) 0.0095(8) 0.0012(8)
C46 0.0314(11) 0.0143(9) 0.0075(9) 0.0020(7) 0.0096(8) 0.0008(8)
C47 0.0305(12) 0.0158(10) 0.0075(9) 0.0026(7) 0.0076(8) 0.0031(8)
C48 0.0306(12) 0.0159(10) 0.0094(9) 0.0014(7) 0.0089(8) 0.0014(8)
C49 0.0316(12) 0.0152(10) 0.0079(9) 0.0010(7) 0.0094(8) 0.0011(8)
C50 0.0312(12) 0.0170(10) 0.0098(9) 0.0003(8) 0.0097(8) 0.0015(8)
C51 0.0318(12) 0.0182(10) 0.0063(9) 0.0003(7) 0.0088(8) 0.0017(9)
C52 0.0307(11) 0.0176(10) 0.0056(8) 0.0006(7) 0.0086(8) 0.0026(8)
C53 0.0317(12) 0.0191(11) 0.0064(9) 0.0016(8) 0.0087(8) 0.0026(9)
C54 0.0341(12) 0.0145(10) 0.0079(9) 0.0011(7) 0.0114(8) 0.0019(8)
C55 0.0334(12) 0.0148(9) 0.0066(8) 0.0012(7) 0.0112(8) 0.0012(8)
C56 0.0364(12) 0.0133(9) 0.0068(9) 0.0012(7) 0.0109(8) 0.0023(8)
C57 0.0330(12) 0.0182(10) 0.0050(8) 0.0014(7) 0.0091(8) 0.0016(9)
C58 0.0361(12) 0.0178(10) 0.0098(9) 0.0014(8) 0.0125(9) -0.0009(9)
C59 0.0339(12) 0.0160(10) 0.0090(9) -0.0017(7) 0.0107(8) -0.0010(8)
C60 0.0345(13) 0.0178(10) 0.0114(10) -0.0006(8) 0.0126(9) -0.0018(9)
C61 0.0310(11) 0.0163(10) 0.0063(9) -0.0006(7) 0.0095(8) 0.0003(8)
C62 0.0311(11) 0.0152(10) 0.0059(8) 0.0006(7) 0.0092(8) 0.0003(8)
C63 0.0313(11) 0.0152(10) 0.0055(8) -0.0001(7) 0.0090(8) 0.0018(8)
C64 0.0319(11) 0.0150(10) 0.0059(8) 0.0010(7) 0.0094(8) 0.0015(8)
C65 0.0376(15) 0.0290(14) 0.0283(14) -0.0052(11) 0.0199(12) -0.0009(11)
C66 0.0313(12) 0.0239(12) 0.0117(10) -0.0026(9) 0.0100(9) -0.0040(9)
C67 0.0290(12) 0.0230(12) 0.0111(10) -0.0019(8) 0.0086(8) -0.0023(9)
C68 0.054(2) 0.0268(14) 0.0360(17) -0.0069(12) 0.0327(15) -0.0046(13)
C69 0.061(2) 0.0321(16) 0.045(2) -0.0102(15) 0.0372(18) -0.0018(15)
C70 0.0463(18) 0.0262(14) 0.0293(16) -0.0080(12) 0.0140(13) 0.0007(12)
C71 0.0414(17) 0.0230(13) 0.0370(17) -0.0011(12) 0.0170(13) -0.0034(12)
C72 0.0391(15) 0.0260(13) 0.0265(14) -0.0011(11) 0.0183(12) -0.0031(11)
C73 0.0403(15) 0.0295(14) 0.0137(11) -0.0044(10) 0.0112(10) -0.0040(11)
C74 0.0310(12) 0.0213(11) 0.0124(10) -0.0020(8) 0.0076(9) -0.0010(9)
C75 0.0321(13) 0.0209(12) 0.0166(11) -0.0014(9) 0.0111(9) -0.0003(9)
C76 0.0426(15) 0.0224(12) 0.0228(13) -0.0038(10) 0.0196(11) -0.0008(11)
C77 0.0444(17) 0.0292(14) 0.0260(14) -0.0010(11) 0.0238(13) 0.0011(12)
C78 0.0457(17) 0.0306(15) 0.0314(16) 0.0021(12) 0.0236(14) -0.0016(13)
C79 0.0438(17) 0.0251(14) 0.0340(16) -0.0035(12) 0.0198(13) -0.0072(12)
C80 0.0387(15) 0.0242(13) 0.0217(13) -0.0049(10) 0.0129(11) -0.0056(11)
N1 0.0318(11) 0.0186(9) 0.0087(8) -0.0011(7) 0.0073(8) -0.0009(8)
N2 0.0318(10) 0.0222(10) 0.0083(8) -0.0006(7) 0.0097(7) -0.0029(8)
N3 0.0313(10) 0.0211(10) 0.0095(8) -0.0022(7) 0.0093(7) -0.0022(8)
N4 0.0314(11) 0.0184(10) 0.0101(9) 0.0000(7) 0.0082(8) 0.0008(8)
O1 0.0303(9) 0.0226(9) 0.0133(8) 0.0013(7) 0.0074(7) 0.0017(7)
O2 0.0360(10) 0.0166(9) 0.0180(9) 0.0015(7) 0.0061(8) -0.0030(7)
O3 0.0373(11) 0.0278(10) 0.0121(8) 0.0032(7) 0.0121(7) -0.0055(8)
O4 0.0314(9) 0.0259(9) 0.0094(8) 0.0015(7) 0.0070(7) -0.0015(7)
O5 0.0323(10) 0.0286(10) 0.0111(8) 0.0018(7) 0.0075(7) -0.0025(8)
O6 0.0395(11) 0.0244(10) 0.0149(8) 0.0016(7) 0.0127(8) -0.0075(8)
O7 0.0323(10) 0.0175(8) 0.0181(9) -0.0009(7) 0.0097(7) -0.0004(7)
O8 0.0307(9) 0.0231(9) 0.0129(8) 0.0028(7) 0.0080(7) 0.0029(7)
Cl1 0.0347(3) 0.0155(2) 0.0126(2) 0.00131(18) 0.0116(2) 0.0021(2)
Cl2 0.0312(3) 0.0176(2) 0.0129(2) 0.00195(19) 0.0063(2) 0.0032(2)
Cl3 0.0339(3) 0.0254(3) 0.0051(2) 0.00233(19) 0.00895(19) 0.0020(2)
Cl4 0.0326(3) 0.0215(3) 0.0075(2) 0.00245(18) 0.00916(19) -0.0012(2)
Cl5 0.0351(3) 0.0217(3) 0.0081(2) 0.00336(19) 0.0107(2) -0.0014(2)
Cl6 0.0373(3) 0.0212(3) 0.0072(2) 0.00312(18) 0.0110(2) 0.0005(2)
Cl7 0.0313(3) 0.0172(2) 0.0122(2) 0.00377(19) 0.0077(2) 0.0040(2)
Cl8 0.0382(3) 0.0137(2) 0.0148(2) 0.00262(18) 0.0138(2) 0.0032(2)

loop_
_atom_type_symbol
_atom_type_description
_atom_type_scat_dispersion_real
_atom_type_scat_dispersion_imag
_atom_type_scat_source
C C 0.0025 0.0014 'International Tables Vol C Tables 4.2.6.8 and 6.1.1.4'
H H 0.0000 0.0000 'International Tables Vol C Tables 4.2.6.8 and 6.1.1.4'
N N 0.0050 0.0028 'International Tables Vol C Tables 4.2.6.8 and 6.1.1.4'
O O 0.0091 0.0052 'International Tables Vol C Tables 4.2.6.8 and 6.1.1.4'
Cl Cl 0.1329 0.1373 'International Tables Vol C Tables 4.2.6.8 and 6.1.1.4'

loop_
_geom_angle_atom_site_label_1
_geom_angle_atom_site_label_2
_geom_angle_atom_site_label_3
_geom_angle
_geom_angle_site_symmetry_1
_geom_angle_site_symmetry_3
_geom_angle_publ_flag
Cl2S C1S Cl3S 110.44(18) . . ?
Cl2S C1S Cl1S 109.5(2) . . ?
Cl3S C1S Cl1S 110.60(19) . . ?
Cl4S C2S Cl5S 111.23(19) . . ?
Cl4S C2S Cl6S 110.3(2) . . ?
Cl5S C2S Cl6S 109.09(19) . . ?
O1 C1 N1 121.3(3) . . ?
O1 C1 C2 121.4(2) . . ?
N1 C1 C2 117.3(2) . . ?
C3 C2 C21 120.2(2) . . ?
C3 C2 C1 119.6(2) . . ?
C21 C2 C1 120.2(2) . . ?
C2 C3 C4 119.5(2) . . ?
C5 C4 C3 122.2(2) . . ?
C5 C4 Cl1 122.2(2) . . ?
C3 C4 Cl1 115.4(2) . . ?
C4 C5 C22 116.8(2) . . ?
C4 C5 C6 126.6(2) . . ?
C22 C5 C6 116.5(2) . . ?
C7 C6 C23 116.7(2) . . ?
C7 C6 C5 126.9(2) . . ?
C23 C6 C5 116.4(2) . . ?
C6 C7 C8 121.8(2) . . ?
C6 C7 Cl3 122.0(2) . . ?
C8 C7 Cl3 116.07(19) . . ?
C9 C8 C7 119.9(2) . . ?
C8 C9 C24 120.1(2) . . ?
C8 C9 C10 119.3(2) . . ?
C24 C9 C10 120.6(2) . . ?
O3 C10 N2 121.5(3) . . ?
O3 C10 C9 121.3(2) . . ?
N2 C10 C9 117.2(2) . . ?
O4 C11 N2 120.8(3) . . ?
O4 C11 C12 122.0(2) . . ?
N2 C11 C12 117.2(2) . . ?
C13 C12 C24 119.8(2) . . ?
C13 C12 C11 120.1(2) . . ?
C24 C12 C11 120.0(2) . . ?
C12 C13 C14 119.3(2) . . ?
C15 C14 C13 122.8(2) . . ?
C15 C14 Cl4 120.3(2) . . ?
C13 C14 Cl4 116.72(17) . . ?
C14 C15 C23 116.0(2) . . ?
C14 C15 C16 127.0(2) . . ?
C23 C15 C16 117.0(2) . . ?
C17 C16 C22 116.3(2) . . ?
C17 C16 C15 127.6(2) . . ?
C22 C16 C15 116.1(2) . . ?
C16 C17 C18 122.9(2) . . ?
C16 C17 Cl2 121.0(2) . . ?
C18 C17 Cl2 115.9(2) . . ?
C19 C18 C17 119.3(2) . . ?
C18 C19 C21 120.0(2) . . ?
C18 C19 C20 119.6(2) . . ?
C21 C19 C20 120.3(2) . . ?
O2 C20 N1 121.0(2) . . ?
O2 C20 C19 122.1(2) . . ?
N1 C20 C19 117.0(2) . . ?
C19 C21 C2 120.5(2) . . ?
C19 C21 C22 120.0(2) . . ?
C2 C21 C22 119.5(2) . . ?
C21 C22 C5 119.6(2) . . ?
C21 C22 C16 119.3(2) . . ?
C5 C22 C16 121.0(2) . . ?
C24 C23 C15 119.7(2) . . ?
C24 C23 C6 119.5(2) . . ?
C15 C23 C6 120.7(2) . . ?
C9 C24 C12 120.6(2) . . ?
C9 C24 C23 119.6(2) . . ?
C12 C24 C23 119.8(2) . . ?
N1 C26 C27 110.5(2) . . ?
N1 C26 C25 112.0(2) . . ?
C27 C26 C25 116.8(3) . . ?
C28 C27 C32 118.3(3) . . ?
C28 C27 C26 118.6(2) . . ?
C32 C27 C26 123.2(3) . . ?
C29 C28 C27 121.3(3) . . ?
C28 C29 C30 120.0(3) . . ?
C31 C30 C29 119.2(3) . . ?
C30 C31 C32 120.7(3) . . ?
C31 C32 C27 120.5(3) . . ?
N2 C34 C35 111.9(2) . . ?
N2 C34 C33 111.0(3) . . ?
C35 C34 C33 115.5(2) . . ?
C36 C35 C40 117.9(3) . . ?
C36 C35 C34 121.9(3) . . ?
C40 C35 C34 120.0(3) . . ?
C35 C36 C37 121.4(3) . . ?
C38 C37 C36 120.2(4) . . ?
C39 C38 C37 118.9(3) . . ?
C38 C39 C40 120.5(3) . . ?
C35 C40 C39 121.1(4) . . ?
O5 C41 N3 120.9(3) . . ?
O5 C41 C42 121.8(3) . . ?
N3 C41 C42 117.3(2) . . ?
C43 C42 C61 120.0(2) . . ?
C43 C42 C41 119.5(2) . . ?
C61 C42 C41 120.5(2) . . ?
C42 C43 C44 119.4(2) . . ?
C43 C44 C45 122.2(2) . . ?
C43 C44 Cl5 117.17(18) . . ?
C45 C44 Cl5 120.4(2) . . ?
C44 C45 C62 116.4(2) . . ?
C44 C45 C46 126.3(2) . . ?
C62 C45 C46 117.3(2) . . ?
C47 C46 C63 116.6(2) . . ?
C47 C46 C45 127.1(2) . . ?
C63 C46 C45 116.2(2) . . ?
C48 C47 C46 122.5(2) . . ?
C48 C47 Cl7 115.53(19) . . ?
C46 C47 Cl7 121.8(2) . . ?
C49 C48 C47 119.4(2) . . ?
C48 C49 C64 120.0(2) . . ?
C48 C49 C50 119.8(2) . . ?
C64 C49 C50 120.1(2) . . ?
O7 C50 N4 120.6(3) . . ?
O7 C50 C49 122.5(2) . . ?
N4 C50 C49 116.9(2) . . ?
O8 C51 N4 121.1(3) . . ?
O8 C51 C52 121.7(2) . . ?
N4 C51 C52 117.2(2) . . ?
C53 C52 C64 120.1(2) . . ?
C53 C52 C51 119.8(2) . . ?
C64 C52 C51 120.0(2) . . ?
C52 C53 C54 119.5(2) . . ?
C55 C54 C53 122.6(2) . . ?
C55 C54 Cl8 122.2(2) . . ?
C53 C54 Cl8 114.9(2) . . ?
C54 C55 C63 116.2(2) . . ?
C54 C55 C56 127.3(2) . . ?
C63 C55 C56 116.5(2) . . ?
C57 C56 C62 116.6(2) . . ?
C57 C56 C55 127.0(2) . . ?
C62 C56 C55 116.4(2) . . ?
C56 C57 C58 122.0(2) . . ?
C56 C57 Cl6 121.8(2) . . ?
C58 C57 Cl6 115.96(19) . . ?
C59 C58 C57 120.0(2) . . ?
C58 C59 C61 119.6(2) . . ?
C58 C59 C60 120.0(2) . . ?
C61 C59 C60 120.4(2) . . ?
O6 C60 N3 121.1(3) . . ?
O6 C60 C59 121.8(2) . . ?
N3 C60 C59 117.1(2) . . ?
C59 C61 C62 120.1(2) . . ?
C59 C61 C42 120.2(2) . . ?
C62 C61 C42 119.7(2) . . ?
C61 C62 C45 119.5(2) . . ?
C61 C62 C56 119.8(2) . . ?
C45 C62 C56 120.7(2) . . ?
C64 C63 C46 119.2(2) . . ?
C64 C63 C55 119.7(2) . . ?
C46 C63 C55 121.1(2) . . ?
C52 C64 C63 119.8(2) . . ?
C52 C64 C49 120.5(2) . . ?
C63 C64 C49 119.7(2) . . ?
N3 C66 C65 110.8(2) . . ?
N3 C66 C67 110.9(2) . . ?
C65 C66 C67 116.4(2) . . ?
C72 C67 C68 118.7(3) . . ?
C72 C67 C66 123.6(3) . . ?
C68 C67 C66 117.6(3) . . ?
C67 C68 C69 121.0(3) . . ?
C70 C69 C68 119.9(3) . . ?
C71 C70 C69 119.6(3) . . ?
C70 C71 C72 120.4(3) . . ?
C67 C72 C71 120.4(3) . . ?
N4 C74 C75 109.8(2) . . ?
N4 C74 C73 110.4(2) . . ?
C75 C74 C73 116.1(2) . . ?
C80 C75 C76 118.4(3) . . ?
C80 C75 C74 122.7(3) . . ?
C76 C75 C74 118.9(3) . . ?
C77 C76 C75 121.2(3) . . ?
C76 C77 C78 119.9(3) . . ?
C79 C78 C77 119.4(3) . . ?
C78 C79 C80 120.5(3) . . ?
C79 C80 C75 120.5(3) . . ?
C1 N1 C20 124.2(2) . . ?
C1 N1 C26 117.2(2) . . ?
C20 N1 C26 118.5(2) . . ?
C10 N2 C11 124.4(2) . . ?
C10 N2 C34 116.8(2) . . ?
C11 N2 C34 118.9(2) . . ?
C60 N3 C41 124.2(2) . . ?
C60 N3 C66 118.8(2) . . ?
C41 N3 C66 116.9(2) . . ?
C51 N4 C50 124.2(2) . . ?
C51 N4 C74 117.7(2) . . ?
C50 N4 C74 118.0(2) . . ?

loop_
_geom_bond_atom_site_label_1
_geom_bond_atom_site_label_2
_geom_bond_distance
_geom_bond_site_symmetry_2
_geom_bond_publ_flag
C1S Cl2S 1.757(4) . ?
C1S Cl3S 1.765(4) . ?
C1S Cl1S 1.765(4) . ?
C2S Cl4S 1.751(4) . ?
C2S Cl5S 1.760(4) . ?
C2S Cl6S 1.762(3) . ?
C1 O1 1.222(3) . ?
C1 N1 1.398(4) . ?
C1 C2 1.477(4) . ?
C2 C3 1.378(4) . ?
C2 C21 1.411(4) . ?
C3 C4 1.403(4) . ?
C4 C5 1.395(4) . ?
C4 Cl1 1.734(3) . ?
C5 C22 1.428(3) . ?
C5 C6 1.467(4) . ?
C6 C7 1.396(4) . ?
C6 C23 1.434(3) . ?
C7 C8 1.407(4) . ?
C7 Cl3 1.724(2) . ?
C8 C9 1.376(3) . ?
C9 C24 1.408(4) . ?
C9 C10 1.480(4) . ?
C10 O3 1.218(3) . ?
C10 N2 1.402(3) . ?
C11 O4 1.215(3) . ?
C11 N2 1.404(3) . ?
C11 C12 1.489(4) . ?
C12 C13 1.377(4) . ?
C12 C24 1.413(3) . ?
C13 C14 1.403(4) . ?
C14 C15 1.400(3) . ?
C14 Cl4 1.730(3) . ?
C15 C23 1.427(3) . ?
C15 C16 1.465(4) . ?
C16 C17 1.393(4) . ?
C16 C22 1.435(3) . ?
C17 C18 1.402(4) . ?
C17 Cl2 1.733(3) . ?
C18 C19 1.378(4) . ?
C19 C21 1.405(4) . ?
C19 C20 1.483(4) . ?
C20 O2 1.220(3) . ?
C20 N1 1.403(4) . ?
C21 C22 1.415(4) . ?
C23 C24 1.417(4) . ?
C25 C26 1.525(4) . ?
C26 N1 1.497(4) . ?
C26 C27 1.519(4) . ?
C27 C28 1.392(4) . ?
C27 C32 1.394(4) . ?
C28 C29 1.386(4) . ?
C29 C30 1.391(4) . ?
C30 C31 1.382(5) . ?
C31 C32 1.392(4) . ?
C33 C34 1.531(5) . ?
C34 N2 1.484(4) . ?
C34 C35 1.519(4) . ?
C35 C36 1.386(5) . ?
C35 C40 1.390(4) . ?
C36 C37 1.393(5) . ?
C37 C38 1.388(6) . ?
C38 C39 1.385(7) . ?
C39 C40 1.391(5) . ?
C41 O5 1.219(3) . ?
C41 N3 1.401(4) . ?
C41 C42 1.473(4) . ?
C42 C43 1.375(4) . ?
C42 C61 1.412(3) . ?
C43 C44 1.397(4) . ?
C44 C45 1.398(3) . ?
C44 Cl5 1.729(3) . ?
C45 C62 1.426(3) . ?
C45 C46 1.461(4) . ?
C46 C47 1.399(3) . ?
C46 C63 1.430(3) . ?
C47 C48 1.392(4) . ?
C47 Cl7 1.734(3) . ?
C48 C49 1.380(4) . ?
C49 C64 1.410(3) . ?
C49 C50 1.480(4) . ?
C50 O7 1.211(3) . ?
C50 N4 1.405(3) . ?
C51 O8 1.222(3) . ?
C51 N4 1.396(3) . ?
C51 C52 1.481(4) . ?
C52 C53 1.374(4) . ?
C52 C64 1.407(4) . ?
C53 C54 1.404(4) . ?
C54 C55 1.396(4) . ?
C54 Cl8 1.729(3) . ?
C55 C63 1.435(3) . ?
C55 C56 1.469(4) . ?
C56 C57 1.396(4) . ?
C56 C62 1.435(3) . ?
C57 C58 1.406(4) . ?
C57 Cl6 1.731(2) . ?
C58 C59 1.378(3) . ?
C59 C61 1.409(4) . ?
C59 C60 1.485(4) . ?
C60 O6 1.226(3) . ?
C60 N3 1.400(3) . ?
C61 C62 1.409(4) . ?
C63 C64 1.409(4) . ?
C65 C66 1.516(4) . ?
C66 N3 1.493(4) . ?
C66 C67 1.521(4) . ?
C67 C72 1.381(4) . ?
C67 C68 1.390(4) . ?
C68 C69 1.390(5) . ?
C69 C70 1.384(6) . ?
C70 C71 1.377(5) . ?
C71 C72 1.402(5) . ?
C73 C74 1.530(4) . ?
C74 N4 1.489(4) . ?
C74 C75 1.519(4) . ?
C75 C80 1.397(4) . ?
C75 C76 1.398(4) . ?
C76 C77 1.384(4) . ?
C77 C78 1.396(5) . ?
C78 C79 1.388(5) . ?
C79 C80 1.391(5) . ?
